data_2004490
loop_
_publ_author_name
'Soumhi, E. H.'
'Jouini, T.'

_publ_contact_author
;
 Prof. Tahar Jouini
 D\'epartement de Chimie
 Facult\'e des Sciences
 1060 Campus Universitaire
 Tunis, Tunisie.
;
_publ_section_title
;
 Bis(<i>o</i>-ph\'enyl\`enediammonium) <i>cyclo</i>-T\'etraphosphate
 Dihydrate
;
_journal_issue 2
_journal_name_full 'Acta Crystallographica Section C'
_journal_page_first 432
_journal_page_last 433
_journal_paper_doi 10.1107/S010827019500309X
_journal_volume 52
_journal_year 1996
_chemical_formula_moiety '2C6 H10 N2 , O12 P4, 2H2O'
_chemical_formula_structural (1-2,NH~3~C~6~H~4~NH~3~)~2~P~4~O~12~.2H~2~O
_chemical_formula_sum 'C12 H24 N4 O14 P4'
_chemical_formula_weight 572.23
_chemical_name_systematic
;
 Bis(o-ph\'enyl\`enediammonium) cyclo-T\'etraphosphate Dihydrate
;
_space_group_IT_number 15
_symmetry_cell_setting monoclinic
_symmetry_space_group_name_Hall '-C 2yc'
_symmetry_space_group_name_H-M 'C 1 2/c 1'
_audit_creation_method SHELXL
_cell_angle_alpha 90.00
_cell_angle_beta 117.422(4)
_cell_angle_gamma 90.00
_cell_formula_units_Z 4
_cell_length_a 23.593(1)
_cell_length_b 7.0418(4)
_cell_length_c 14.8968(6)
_cell_measurement_reflns_used 23
_cell_measurement_temperature 293(2)
_cell_measurement_theta_max 16
_cell_measurement_theta_min 14
_cell_volume 2196.8(2)
_computing_cell_refinement 'CAD4 software'
_computing_data_collection 'CAD4 software'
_computing_data_reduction 'MOLEN (Fair, 1990)'
_computing_molecular_graphics 'ORTEPII (Johnson, 1990)'
_computing_publication_material 'SHELXL93 (Sheldrick, 1993)'
_computing_structure_refinement 'SHELXL-93 (Sheldrick, 1993)'
_computing_structure_solution 'SHELXS-86 (Sheldrick, 1990)'
_diffrn_ambient_temperature 293(2)
_diffrn_measurement_device 'Diffractom\`etre CAD4'
_diffrn_measurement_method \w/2\q
_diffrn_radiation_monochromator graphite
_diffrn_radiation_source 'fine-focus sealed tube'
_diffrn_radiation_type MoK\a
_diffrn_radiation_wavelength 0.71069
_diffrn_reflns_av_R_equivalents 0.0268
_diffrn_reflns_av_sigmaI/netI 0.0279
_diffrn_reflns_limit_h_max 26
_diffrn_reflns_limit_h_min -28
_diffrn_reflns_limit_k_max 8
_diffrn_reflns_limit_k_min -8
_diffrn_reflns_limit_l_max 13
_diffrn_reflns_limit_l_min -17
_diffrn_reflns_number 3867
_diffrn_reflns_theta_max 24.97
_diffrn_reflns_theta_min 1.94
_diffrn_standards_decay_% 1.6
_diffrn_standards_interval_time 120
_diffrn_standards_number 2
_exptl_absorpt_coefficient_mu 0.424
_exptl_absorpt_correction_type none
_exptl_crystal_colour brun
_exptl_crystal_density_diffrn 1.730
_exptl_crystal_density_meas ?
_exptl_crystal_description prisme
_exptl_crystal_F_000 1184
_exptl_crystal_size_max 0.4
_exptl_crystal_size_mid 0.4
_exptl_crystal_size_min 0.3
_refine_diff_density_max 0.913
_refine_diff_density_min -0.355
_refine_ls_extinction_method none
_refine_ls_goodness_of_fit_all 1.134
_refine_ls_goodness_of_fit_obs 1.171
_refine_ls_hydrogen_treatment refall
_refine_ls_matrix_type full
_refine_ls_number_parameters 202
_refine_ls_number_reflns 1939
_refine_ls_number_restraints 0
_refine_ls_restrained_S_all 1.134
_refine_ls_restrained_S_obs 1.171
_refine_ls_R_factor_all 0.0477
_refine_ls_R_factor_obs 0.0404
_refine_ls_shift/esd_max 0.000
_refine_ls_shift/esd_mean 0.000
_refine_ls_structure_factor_coef Fsqd
_refine_ls_weighting_scheme
;calc w = 1/[\s^2^(F~o~^2^)+(0.0582P)^2^+3.2534P] where
P = (F~o~^2^+2F~c~^2^)/3
;
_refine_ls_wR_factor_all 0.1072
_refine_ls_wR_factor_obs 0.1027
_reflns_number_observed 1694
_reflns_number_total 1939
_reflns_observed_criterion >2sigma(I)
_cod_data_source_file du1114.cif
_cod_data_source_block hass4
_cod_depositor_comments
;
The following automatic conversions were performed:

'_exptl_crystal_density_meas' value 'none' was changed to '?' - the
value is perceived as not measured.

Automatic conversion script
Id: cif_fix_values 3008 2015-01-20 13:52:24Z robertas 
;
_cod_original_sg_symbol_H-M 'C 2/c'
_cod_database_code 2004490
_cod_database_fobs_code 2004490

loop_
_symmetry_equiv_pos_as_xyz
'x, y, z'
'-x, y, -z+1/2'
'x+1/2, y+1/2, z'
'-x+1/2, y+1/2, -z+1/2'
'-x, -y, -z'
'x, -y, z-1/2'
'-x+1/2, -y+1/2, -z'
'x+1/2, -y+1/2, z-1/2'

loop_
_atom_site_aniso_label
_atom_site_aniso_U_11
_atom_site_aniso_U_22
_atom_site_aniso_U_33
_atom_site_aniso_U_12
_atom_site_aniso_U_13
_atom_site_aniso_U_23
P1 0.0181(4) 0.0166(4) 0.0175(4) -0.0007(2) 0.0100(3) -0.0015(2)
P2 0.0162(4) 0.0167(4) 0.0174(4) -0.0005(2) 0.0087(3) -0.0009(2)
OE11 0.0291(10) 0.0253(10) 0.0205(9) -0.0026(8) 0.0110(8) 0.0038(8)
OE21 0.0223(9) 0.0238(10) 0.0348(11) 0.0017(8) 0.0152(8) -0.0069(8)
OL12 0.0239(9) 0.0192(9) 0.0189(10) -0.0027(7) 0.0104(8) -0.0013(7)
OL21 0.0182(9) 0.0195(10) 0.0275(10) -0.0013(7) 0.0131(8) -0.0041(7)
OE12 0.0290(10) 0.0227(10) 0.0209(9) -0.0054(8) 0.0131(8) -0.0039(8)
OE22 0.0203(9) 0.0224(10) 0.0260(10) 0.0047(7) 0.0107(8) -0.0002(8)
OW 0.0391(12) 0.0278(12) 0.0429(13) -0.0040(10) 0.0263(11) -0.0034(11)
N1 0.0198(11) 0.0241(13) 0.0185(11) -0.0010(10) 0.0096(9) -0.0013(9)
N2 0.0251(13) 0.0217(12) 0.0250(12) 0.0000(9) 0.0155(11) 0.0009(10)
C1 0.0201(13) 0.0166(12) 0.0219(13) 0.0001(10) 0.0097(11) -0.0001(10)
C2 0.0231(13) 0.0159(12) 0.0247(13) 0.0007(10) 0.0136(11) 0.0000(10)
C3 0.032(2) 0.033(2) 0.0223(14) -0.0012(13) 0.0103(12) -0.0005(12)
C4 0.023(2) 0.041(2) 0.034(2) -0.0060(13) 0.0050(13) -0.0010(14)
C5 0.0211(14) 0.035(2) 0.042(2) -0.0042(12) 0.0164(13) -0.0022(14)
C6 0.0264(14) 0.0290(15) 0.030(2) -0.0037(12) 0.0161(12) -0.0017(12)

loop_
_atom_site_label
_atom_site_occupancy
_atom_site_fract_x
_atom_site_fract_y
_atom_site_fract_z
_atom_site_U_iso_or_equiv
_atom_site_thermal_displace_type
_atom_site_calc_flag
_atom_site_type_symbol
P1 1 0.46680(3) 0.35072(9) 0.36006(5) 0.0167(2) Uani d P
P2 1 0.40515(3) 0.33864(9) 0.13533(5) 0.0164(2) Uani d P
OE11 1 0.47763(9) 0.1882(3) 0.4298(1) 0.0252(4) Uani d O
OE21 1 0.43164(9) 0.5193(3) 0.3646(1) 0.0262(5) Uani d O
OL12 1 0.43389(8) 0.2581(3) 0.2486(1) 0.0204(4) Uani d O
OL21 1 0.53347(8) 0.4267(3) 0.3692(1) 0.0207(4) Uani d O
OE12 1 0.38279(9) 0.1659(3) 0.0708(1) 0.0236(4) Uani d O
OE22 1 0.36104(8) 0.4985(3) 0.1183(1) 0.0229(4) Uani d O
OW 1 0.5145(1) -0.1518(4) 0.3621(2) 0.0337(5) Uani d O
N1 1 0.6040(1) 0.8692(4) 0.1018(2) 0.0205(5) Uani d N
N2 1 0.6157(1) 0.8510(3) 0.3050(2) 0.0224(5) Uani d N
C1 1 0.6657(1) 0.8940(4) 0.1911(2) 0.0195(5) Uani d C
C2 1 0.6706(1) 0.8887(4) 0.2871(2) 0.0202(5) Uani d C
C3 1 0.7297(1) 0.9085(4) 0.3707(2) 0.0301(7) Uani d C
C4 1 0.7839(1) 0.9305(5) 0.3576(2) 0.0356(7) Uani d C
C5 1 0.7788(1) 0.9337(4) 0.2614(2) 0.0316(7) Uani d C
C6 1 0.7200(1) 0.9171(4) 0.1784(2) 0.0272(6) Uani d C
H1W 1 0.5217(27) -0.2372(87) 0.3968(41) 0.100(22) Uiso d H
H2W 1 0.5194(21) -0.0550(70) 0.3953(34) 0.065(14) Uiso d H
H1N1 1 0.5768(14) 0.9685(44) 0.0941(21) 0.020(7) Uiso d H
H2N1 1 0.6100(16) 0.8627(46) 0.0492(27) 0.034(9) Uiso d H
H3N1 1 0.5829(17) 0.7579(55) 0.1039(25) 0.042(10) Uiso d H
H1N2 1 0.5772(17) 0.8575(45) 0.2505(26) 0.033(9) Uiso d H
H2N2 1 0.6230(16) 0.7237(54) 0.3350(25) 0.040(9) Uiso d H
H3N2 1 0.6163(16) 0.9466(51) 0.3535(26) 0.042(9) Uiso d H
HC3 1 0.7311(16) 0.9245(51) 0.4377(27) 0.047(10) Uiso d H
HC4 1 0.8248(17) 0.9506(51) 0.4163(28) 0.047(10) Uiso d H
HC5 1 0.8151(15) 0.9447(45) 0.2515(22) 0.031(8) Uiso d H
HC6 1 0.7160(15) 0.9248(49) 0.1069(26) 0.040(9) Uiso d H

loop_
_atom_type_symbol
_atom_type_description
_atom_type_scat_dispersion_real
_atom_type_scat_dispersion_imag
_atom_type_scat_source
P P 0.1023 0.0942 'International Tables Vol C Tables 4.2.6.8 and 6.1.1.4'
O O 0.0106 0.0060 'International Tables Vol C Tables 4.2.6.8 and 6.1.1.4'
N N 0.0061 0.0033 'International Tables Vol C Tables 4.2.6.8 and 6.1.1.4'
C C 0.0033 0.0016 'International Tables Vol C Tables 4.2.6.8 and 6.1.1.4'
H H 0.0000 0.0000 'International Tables Vol C Tables 4.2.6.8 and 6.1.1.4'

loop_
_geom_angle_atom_site_label_1
_geom_angle_atom_site_label_2
_geom_angle_atom_site_label_3
_geom_angle_site_symmetry_1
_geom_angle_site_symmetry_3
_geom_angle
_geom_angle_publ_flag
OE21 P1 OE11 . . 120.70(10) y
OE21 P1 OL21 . . 106.20(10) y
OE11 P1 OL21 . . 110.50(10) y
OE21 P1 OL12 . . 111.10(10) y
OE11 P1 OL12 . . 104.70(10) y
OL21 P1 OL12 . . 102.17(9) y
OE22 P2 OE12 . . 120.10(10) y
OE22 P2 OL12 . . 112.00(10) y
OE12 P2 OL12 . . 104.10(10) y
OE22 P2 OL21 . 2_655 106.10(10) y
OE12 P2 OL21 . 2_655 110.30(10) y
OL12 P2 OL21 . 2_655 103.21(9) y
P2 OL12 P1 . . 135.20(10) y
P2 OL21 P2 2_655 2_655 0.00(7) n
P2 OL21 P1 2_655 . 137.30(10) y
P2 OL21 P1 2_655 . 137.27(13) n
P1 P2 P1 2_655 . 90.47(2) y
P2 P1 P2 2_655 . 89.44(2) y
H1W OW H2W . . 109.(5) n
C1 N1 H1N1 . . 111.6(18) n
C1 N1 H2N1 . . 109.(2) n
H1N1 N1 H2N1 . . 109.(3) n
C1 N1 H3N1 . . 113.(2) n
H1N1 N1 H3N1 . . 107.(3) n
H2N1 N1 H3N1 . . 107.(3) n
C2 N2 H1N2 . . 116.(2) n
C2 N2 H2N2 . . 105.(2) n
H1N2 N2 H2N2 . . 111.(3) n
C2 N2 H3N2 . . 107.(2) n
H1N2 N2 H3N2 . . 107.(3) n
H2N2 N2 H3N2 . . 111.(3) n
C2 C1 C6 . . 120.1(2) y
C2 C1 N1 . . 120.8(2) y
C6 C1 N1 . . 119.0(2) y
C1 C2 C3 . . 119.9(2) y
C1 C2 N2 . . 122.3(2) y
C3 C2 N2 . . 117.6(2) y
C2 C3 C4 . . 119.7(3) y
C2 C3 HC3 . . 118.(2) n
C4 C3 HC3 . . 122.(2) n
C5 C4 C3 . . 120.1(3) y
C5 C4 HC4 . . 121.(2) n
C3 C4 HC4 . . 119.(2) n
C6 C5 C4 . . 120.1(3) y
C6 C5 HC5 . . 118.9(19) n
C4 C5 HC5 . . 121.0(19) n
C5 C6 C1 . . 120.1(3) y
C5 C6 HC6 . . 120.1(18) n
C1 C6 HC6 . . 119.8(18) n

loop_
_geom_bond_atom_site_label_1
_geom_bond_atom_site_label_2
_geom_bond_site_symmetry_2
_geom_bond_distance
_geom_bond_publ_flag
P1 OE21 . 1.468(2) y
P1 OE11 . 1.486(2) y
P1 OL21 . 1.607(2) y
P1 OL12 . 1.611(2) y
P2 OE22 . 1.474(2) y
P2 OE12 . 1.489(2) y
P2 OL12 . 1.605(2) y
P2 OL21 2_655 1.605(2) y
OL21 P2 2_655 1.605(2) ?
OL21 P2 2_655 1.605(2) ?
OW H1W . 0.76(6) n
OW H2W . 0.82(5) n
N1 C1 . 1.460(3) y
N1 H1N1 . 0.92(3) n
N1 H2N1 . 0.86(4) n
N1 H3N1 . 0.94(4) n
N2 C2 . 1.462(3) y
N2 H1N2 . 0.90(3) n
N2 H2N2 . 0.98(4) n
N2 H3N2 . 0.98(4) n
C1 C2 . 1.381(4) y
C1 C6 . 1.388(4) y
C2 C3 . 1.384(4) y
C3 C4 . 1.389(4) y
C3 HC3 . 0.99(4) n
C4 C5 . 1.382(4) y
C4 HC4 . 0.97(4) n
C5 C6 . 1.374(4) y
C5 HC5 . 0.94(3) n
C6 HC6 . 1.03(3) n
